data_4111721
loop_
_publ_author_name
'Wesley H. Bernskoetter'
'Jaime A. Pool'
'Emil Lobkovsky'
'Paul J. Chirik'

_publ_section_title
;
 Dinitrogen Functionalization with Terminal Alkynes, Amines, and
 Hydrazines Promoted by [(\h5-C5Me4H)2Zr]2(\m2,\h2,\h2-N2): Observation of
 Side-On and End-On Diazenido Complexes in the Reduction of N2 to
 Hydrazine
;
_journal_name_full 'Journal of the American Chemical Society'
_journal_page_first 7901
_journal_page_last 7911
_journal_paper_doi 10.1021/ja050387b
_journal_volume 127
_journal_year 2005
_chemical_formula_sum 'C36 H54 Cl2 N2 Zr2'
_chemical_formula_weight 768.15
_chemical_name_systematic
; 
 ? 
;
_space_group_IT_number 14
_symmetry_cell_setting monoclinic
_symmetry_space_group_name_Hall '-P 2ybc'
_symmetry_space_group_name_H-M 'P 1 21/c 1'
_atom_sites_solution_hydrogens difmap
_atom_sites_solution_primary direct
_atom_sites_solution_secondary difmap
_audit_creation_method SHELXL-97
_cell_angle_alpha 90.00
_cell_angle_beta 107.766(3)
_cell_angle_gamma 90.00
_cell_formula_units_Z 4
_cell_length_a 22.7229(13)
_cell_length_b 9.4395(5)
_cell_length_c 17.1227(10)
_cell_measurement_reflns_used 9447
_cell_measurement_temperature 173(2)
_cell_measurement_theta_max 32.75
_cell_measurement_theta_min 2.35
_cell_volume 3497.5(3)
_computing_cell_refinement 'Bruker SAINT+'
_computing_data_collection 'Bruker Apex2'
_computing_data_reduction 'Bruker SAINT+'
_computing_molecular_graphics 'Bruker SHELXTL'
_computing_publication_material 'Bruker SHELXTL'
_computing_structure_refinement 'SHELXL-97 (Sheldrick, 1997)'
_computing_structure_solution 'SHELXS-97 (Sheldrick, 1990)'
_diffrn_ambient_temperature 173(2)
_diffrn_measured_fraction_theta_full 0.993
_diffrn_measured_fraction_theta_max 0.993
_diffrn_measurement_device_type 'X8 APEX II diffractometer'
_diffrn_measurement_method 'phi and omega scans'
_diffrn_radiation_monochromator graphite
_diffrn_radiation_source 'fine-focus sealed tube'
_diffrn_radiation_type MoK\a
_diffrn_radiation_wavelength 0.71073
_diffrn_reflns_av_R_equivalents 0.0335
_diffrn_reflns_av_sigmaI/netI 0.0352
_diffrn_reflns_limit_h_max 34
_diffrn_reflns_limit_h_min -34
_diffrn_reflns_limit_k_max 13
_diffrn_reflns_limit_k_min -14
_diffrn_reflns_limit_l_max 26
_diffrn_reflns_limit_l_min -26
_diffrn_reflns_number 60955
_diffrn_reflns_theta_full 33.20
_diffrn_reflns_theta_max 33.20
_diffrn_reflns_theta_min 1.88
_exptl_absorpt_coefficient_mu 0.776
_exptl_absorpt_correction_T_max 0.9265
_exptl_absorpt_correction_T_min 0.7466
_exptl_absorpt_correction_type 'semiempirical by SADABS'
_exptl_crystal_colour red
_exptl_crystal_density_diffrn 1.459
_exptl_crystal_density_meas 0
_exptl_crystal_description plate
_exptl_crystal_F_000 1592
_exptl_crystal_size_max 0.40
_exptl_crystal_size_mid 0.20
_exptl_crystal_size_min 0.10
_refine_diff_density_max 1.278
_refine_diff_density_min -0.456
_refine_diff_density_rms 0.091
_refine_ls_extinction_method none
_refine_ls_goodness_of_fit_ref 1.020
_refine_ls_hydrogen_treatment isotropic
_refine_ls_matrix_type full
_refine_ls_number_parameters 595
_refine_ls_number_reflns 13300
_refine_ls_number_restraints 0
_refine_ls_restrained_S_all 1.020
_refine_ls_R_factor_all 0.0415
_refine_ls_R_factor_gt 0.0277
_refine_ls_shift/su_max 0.243
_refine_ls_shift/su_mean 0.017
_refine_ls_structure_factor_coef Fsqd
_refine_ls_weighting_details 'calc w=1/[\s^2^(Fo^2^)+(0.0443P)^2^+0.0000P] where P=(Fo^2^+2Fc^2^)/3'
_refine_ls_weighting_scheme calc
_refine_ls_wR_factor_gt 0.0708
_refine_ls_wR_factor_ref 0.0748
_reflns_number_gt 10402
_reflns_number_total 13300
_reflns_threshold_expression >2sigma(I)
_cod_data_source_file ja050387bsi20050325_083631.cif
_cod_data_source_block wb15
_cod_database_code 4111721

loop_
_symmetry_equiv_pos_as_xyz
'x, y, z'
'-x, y+1/2, -z+1/2'
'-x, -y, -z'
'x, -y-1/2, z-1/2'

loop_
_atom_site_label
_atom_site_type_symbol
_atom_site_fract_x
_atom_site_fract_y
_atom_site_fract_z
_atom_site_U_iso_or_equiv
_atom_site_adp_type
_atom_site_occupancy
_atom_site_symmetry_multiplicity
_atom_site_calc_flag
Zr1 Zr 0.134691(5) 0.597319(13) 0.214948(7) 0.01385(3) Uani 1 1 d
Zr2 Zr 0.365490(6) 0.478753(13) 0.259336(7) 0.01409(3) Uani 1 1 d
Cl1 Cl 0.129598(16) 0.54997(4) 0.070972(19) 0.02260(7) Uani 1 1 d
Cl2 Cl 0.394434(16) 0.72560(4) 0.23498(2) 0.02278(7) Uani 1 1 d
N1 N 0.21898(5) 0.49564(13) 0.26157(7) 0.0181(2) Uani 1 1 d
N2 N 0.27208(5) 0.51493(13) 0.23581(7) 0.0186(2) Uani 1 1 d
C1 C 0.10656(7) 0.84920(15) 0.15862(8) 0.0230(3) Uani 1 1 d
C2 C 0.09199(7) 0.83789(16) 0.23245(9) 0.0222(3) Uani 1 1 d
C3 C 0.14778(6) 0.81933(15) 0.29820(8) 0.0195(3) Uani 1 1 d
C4 C 0.19730(6) 0.82631(14) 0.26400(8) 0.0182(2) Uani 1 1 d
C5 C 0.17207(7) 0.84053(15) 0.17821(8) 0.0205(3) Uani 1 1 d
C6 C 0.10458(7) 0.43809(17) 0.31631(8) 0.0228(3) Uani 1 1 d
C7 C 0.05758(7) 0.54070(16) 0.28556(8) 0.0218(3) Uani 1 1 d
C8 C 0.02771(6) 0.51361(16) 0.20157(9) 0.0221(3) Uani 1 1 d
C9 C 0.05581(6) 0.39210(15) 0.18020(8) 0.0213(3) Uani 1 1 d
C10 C 0.10325(6) 0.34583(15) 0.25038(9) 0.0216(3) Uani 1 1 d
C11 C 0.36686(6) 0.24974(14) 0.18317(8) 0.0195(3) Uani 1 1 d
C12 C 0.42422(6) 0.31717(15) 0.19117(8) 0.0201(3) Uani 1 1 d
C13 C 0.41343(7) 0.44001(16) 0.14273(8) 0.0217(3) Uani 1 1 d
C14 C 0.34872(7) 0.45119(16) 0.10468(8) 0.0216(3) Uani 1 1 d
C15 C 0.32012(6) 0.33146(15) 0.12754(8) 0.0201(3) Uani 1 1 d
C16 C 0.37039(6) 0.34632(15) 0.39051(8) 0.0199(3) Uani 1 1 d
C17 C 0.42716(6) 0.33043(16) 0.37350(8) 0.0200(3) Uani 1 1 d
C18 C 0.45763(6) 0.46277(15) 0.38321(8) 0.0205(3) Uani 1 1 d
C19 C 0.41978(6) 0.56176(16) 0.40789(8) 0.0199(3) Uani 1 1 d
C20 C 0.36622(6) 0.48969(15) 0.41290(8) 0.0199(3) Uani 1 1 d
C21 C 0.06264(10) 0.8804(2) 0.07559(11) 0.0346(4) Uani 1 1 d
C22 C 0.20850(9) 0.8602(2) 0.11901(10) 0.0320(4) Uani 1 1 d
C23 C 0.26427(7) 0.83328(19) 0.31167(9) 0.0252(3) Uani 1 1 d
C24 C 0.15437(8) 0.8175(2) 0.38770(9) 0.0285(3) Uani 1 1 d
C25 C -0.02627(8) 0.5934(2) 0.14611(12) 0.0323(4) Uani 1 1 d
C26 C 0.03486(9) 0.3155(2) 0.09981(10) 0.0322(4) Uani 1 1 d
C27 C 0.14086(9) 0.21423(19) 0.25390(13) 0.0339(4) Uani 1 1 d
C28 C 0.14272(9) 0.4196(2) 0.40431(10) 0.0357(4) Uani 1 1 d
C29 C 0.35701(9) 0.10510(17) 0.21357(11) 0.0289(3) Uani 1 1 d
C30 C 0.25379(8) 0.2886(2) 0.09407(11) 0.0315(4) Uani 1 1 d
C31 C 0.31711(11) 0.5647(2) 0.04515(10) 0.0367(4) Uani 1 1 d
C32 C 0.46250(9) 0.5323(2) 0.12711(12) 0.0354(4) Uani 1 1 d
C33 C 0.32754(8) 0.22878(19) 0.39735(11) 0.0316(3) Uani 1 1 d
C34 C 0.31912(8) 0.5467(2) 0.44978(10) 0.0278(3) Uani 1 1 d
C35 C 0.43708(9) 0.71156(18) 0.43334(10) 0.0299(3) Uani 1 1 d
C36 C 0.51999(7) 0.4923(2) 0.37338(11) 0.0280(3) Uani 1 1 d
H17 H 0.4422(8) 0.2529(19) 0.3599(10) 0.021(4) Uiso 1 1 d
H7 H 0.0478(9) 0.6163(19) 0.3187(11) 0.031(5) Uiso 1 1 d
H2N H 0.2566(9) 0.536(2) 0.1847(13) 0.038(5) Uiso 1 1 d
H34C H 0.2819(11) 0.570(3) 0.4110(14) 0.055(7) Uiso 1 1 d
H30C H 0.2496(10) 0.213(2) 0.0579(14) 0.053(6) Uiso 1 1 d
H1N H 0.2268(8) 0.424(2) 0.2984(11) 0.027(5) Uiso 1 1 d
H21C H 0.0270(10) 0.866(2) 0.0783(13) 0.043(6) Uiso 1 1 d
H24C H 0.1701(9) 0.903(2) 0.4087(12) 0.039(6) Uiso 1 1 d
H12 H 0.4626(8) 0.2830(19) 0.2266(10) 0.027(5) Uiso 1 1 d
H22C H 0.2102(10) 0.960(2) 0.1078(13) 0.047(6) Uiso 1 1 d
H32C H 0.4641(11) 0.518(2) 0.0692(15) 0.059(7) Uiso 1 1 d
H21B H 0.0649(10) 0.975(3) 0.0618(13) 0.050(6) Uiso 1 1 d
H25C H -0.0202(10) 0.608(2) 0.0936(14) 0.052(6) Uiso 1 1 d
H22B H 0.1900(10) 0.807(2) 0.0688(13) 0.047(6) Uiso 1 1 d
H31C H 0.2767(13) 0.571(3) 0.0393(16) 0.074(8) Uiso 1 1 d
H32B H 0.4511(10) 0.634(2) 0.1246(12) 0.043(6) Uiso 1 1 d
H2 H 0.0539(9) 0.841(2) 0.2390(11) 0.031(5) Uiso 1 1 d
H26C H 0.0071(12) 0.374(3) 0.0538(16) 0.072(8) Uiso 1 1 d
H22B H 0.2471(12) 0.835(3) 0.1393(15) 0.068(8) Uiso 1 1 d
H26B H 0.0667(9) 0.283(2) 0.0809(12) 0.038(5) Uiso 1 1 d
H29C H 0.3177(11) 0.103(2) 0.2238(14) 0.051(6) Uiso 1 1 d
H24B H 0.1792(10) 0.759(2) 0.4173(13) 0.044(6) Uiso 1 1 d
H36C H 0.5167(9) 0.569(2) 0.3367(13) 0.041(5) Uiso 1 1 d
H34B H 0.3304(10) 0.642(2) 0.4684(13) 0.048(6) Uiso 1 1 d
H35C H 0.4500(12) 0.724(3) 0.4949(16) 0.073(8) Uiso 1 1 d
H33C H 0.3246(14) 0.228(3) 0.4500(19) 0.097(10) Uiso 1 1 d
H36B H 0.5346(10) 0.415(2) 0.3538(12) 0.042(6) Uiso 1 1 d
H28C H 0.1849(12) 0.394(2) 0.4144(14) 0.058(7) Uiso 1 1 d
H21A H 0.0701(11) 0.821(3) 0.0385(15) 0.062(7) Uiso 1 1 d
H35B H 0.4669(13) 0.741(3) 0.4082(17) 0.084(9) Uiso 1 1 d
H24A H 0.1156(9) 0.788(2) 0.3992(11) 0.039(5) Uiso 1 1 d
H34A H 0.3175(10) 0.492(2) 0.4973(14) 0.049(6) Uiso 1 1 d
H25B H -0.0302(9) 0.678(2) 0.1699(12) 0.041(6) Uiso 1 1 d
H26A H 0.0162(10) 0.223(2) 0.1068(12) 0.045(6) Uiso 1 1 d
H23C H 0.2681(11) 0.810(3) 0.3634(15) 0.060(7) Uiso 1 1 d
H36A H 0.5497(11) 0.518(2) 0.4191(15) 0.056(7) Uiso 1 1 d
H31B H 0.3270(13) 0.558(3) -0.0092(18) 0.091(9) Uiso 1 1 d
H32A H 0.5016(14) 0.525(3) 0.1703(18) 0.082(9) Uiso 1 1 d
H27C H 0.1681(13) 0.201(3) 0.3003(17) 0.078(9) Uiso 1 1 d
H25A H -0.0624(12) 0.547(3) 0.1363(14) 0.061(7) Uiso 1 1 d
H33B H 0.3431(12) 0.136(3) 0.3858(16) 0.070(8) Uiso 1 1 d
H31A H 0.3300(11) 0.654(3) 0.0651(14) 0.056(7) Uiso 1 1 d
H30B H 0.2388(10) 0.258(2) 0.1349(13) 0.049(6) Uiso 1 1 d
H33A H 0.2884(14) 0.215(3) 0.3556(17) 0.080(9) Uiso 1 1 d
H30A H 0.2306(13) 0.353(3) 0.0656(17) 0.080(9) Uiso 1 1 d
H29B H 0.3906(10) 0.062(2) 0.2629(13) 0.049(6) Uiso 1 1 d
H28B H 0.1414(11) 0.500(3) 0.4353(16) 0.060(7) Uiso 1 1 d
H23B H 0.2797(13) 0.918(3) 0.3199(17) 0.081(9) Uiso 1 1 d
H28A H 0.1250(11) 0.354(3) 0.4344(15) 0.068(7) Uiso 1 1 d
H35A H 0.4101(11) 0.781(2) 0.4150(13) 0.052(6) Uiso 1 1 d
H27B H 0.1632(10) 0.203(2) 0.2150(13) 0.046(6) Uiso 1 1 d
H29A H 0.3575(9) 0.034(2) 0.1762(13) 0.042(6) Uiso 1 1 d
H27A H 0.1111(10) 0.135(2) 0.2399(12) 0.041(5) Uiso 1 1 d
H23A H 0.2904(14) 0.772(3) 0.2928(19) 0.099(10) Uiso 1 1 d

loop_
_atom_site_aniso_label
_atom_site_aniso_U_11
_atom_site_aniso_U_22
_atom_site_aniso_U_33
_atom_site_aniso_U_23
_atom_site_aniso_U_13
_atom_site_aniso_U_12
Zr1 0.01423(6) 0.01331(7) 0.01363(6) -0.00154(4) 0.00368(4) -0.00135(4)
Zr2 0.01458(6) 0.01182(6) 0.01523(6) 0.00089(4) 0.00359(4) 0.00018(4)
Cl1 0.02846(17) 0.02383(18) 0.01621(13) -0.00292(12) 0.00787(12) -0.00351(14)
Cl2 0.02733(17) 0.01497(16) 0.02661(16) 0.00173(12) 0.00907(13) -0.00267(13)
N1 0.0161(5) 0.0187(6) 0.0198(5) 0.0017(4) 0.0060(4) 0.0000(4)
N2 0.0164(5) 0.0208(6) 0.0188(5) 0.0022(4) 0.0056(4) 0.0022(4)
C1 0.0279(7) 0.0145(7) 0.0217(6) 0.0000(5) 0.0001(5) 0.0002(6)
C2 0.0221(7) 0.0164(7) 0.0261(6) -0.0058(5) 0.0045(5) 0.0027(5)
C3 0.0235(6) 0.0148(6) 0.0191(6) -0.0042(5) 0.0049(5) 0.0003(5)
C4 0.0211(6) 0.0125(6) 0.0186(5) -0.0033(5) 0.0026(5) -0.0023(5)
C5 0.0270(7) 0.0127(6) 0.0198(6) -0.0004(5) 0.0042(5) -0.0047(5)
C6 0.0236(7) 0.0265(7) 0.0187(6) 0.0020(5) 0.0072(5) -0.0064(6)
C7 0.0222(7) 0.0238(8) 0.0226(6) -0.0028(5) 0.0114(5) -0.0041(6)
C8 0.0165(6) 0.0259(8) 0.0245(6) -0.0010(5) 0.0073(5) -0.0050(5)
C9 0.0203(6) 0.0222(7) 0.0225(6) -0.0044(5) 0.0082(5) -0.0089(5)
C10 0.0220(7) 0.0162(7) 0.0282(7) 0.0002(5) 0.0102(5) -0.0055(5)
C11 0.0234(6) 0.0130(6) 0.0228(6) -0.0016(5) 0.0083(5) 0.0001(5)
C12 0.0184(6) 0.0172(7) 0.0255(6) -0.0014(5) 0.0076(5) 0.0029(5)
C13 0.0266(7) 0.0181(7) 0.0245(6) -0.0023(5) 0.0137(5) -0.0020(6)
C14 0.0315(7) 0.0177(7) 0.0156(5) -0.0003(5) 0.0073(5) 0.0031(6)
C15 0.0205(6) 0.0180(7) 0.0204(6) -0.0054(5) 0.0042(5) -0.0001(5)
C16 0.0210(6) 0.0191(7) 0.0181(6) 0.0049(5) 0.0037(5) -0.0016(5)
C17 0.0214(6) 0.0164(7) 0.0203(6) 0.0053(5) 0.0038(5) 0.0039(5)
C18 0.0172(6) 0.0227(7) 0.0189(6) 0.0046(5) 0.0015(5) 0.0000(5)
C19 0.0216(6) 0.0203(7) 0.0147(5) -0.0001(5) 0.0008(5) -0.0018(5)
C20 0.0209(6) 0.0227(7) 0.0141(5) 0.0017(5) 0.0026(5) 0.0022(5)
C21 0.0384(10) 0.0265(9) 0.0275(8) 0.0031(7) -0.0070(7) 0.0024(8)
C22 0.0418(10) 0.0295(9) 0.0270(7) -0.0002(7) 0.0138(7) -0.0142(8)
C23 0.0218(7) 0.0241(8) 0.0260(7) -0.0059(6) 0.0015(5) -0.0049(6)
C24 0.0350(9) 0.0308(9) 0.0200(6) -0.0081(6) 0.0085(6) -0.0005(7)
C25 0.0188(7) 0.0357(10) 0.0390(9) 0.0020(7) 0.0040(6) -0.0006(7)
C26 0.0361(9) 0.0330(10) 0.0276(7) -0.0115(7) 0.0100(7) -0.0161(8)
C27 0.0333(9) 0.0189(8) 0.0519(11) 0.0019(7) 0.0166(8) -0.0016(7)
C28 0.0391(10) 0.0444(11) 0.0203(7) 0.0073(7) 0.0043(7) -0.0092(8)
C29 0.0361(9) 0.0148(7) 0.0365(8) -0.0003(6) 0.0121(7) -0.0030(6)
C30 0.0241(8) 0.0315(10) 0.0347(8) -0.0130(7) 0.0025(6) -0.0017(7)
C31 0.0565(12) 0.0299(10) 0.0202(7) 0.0054(6) 0.0065(7) 0.0123(9)
C32 0.0428(10) 0.0285(10) 0.0456(10) -0.0001(7) 0.0291(9) -0.0068(8)
C33 0.0336(9) 0.0258(9) 0.0380(9) 0.0070(7) 0.0147(7) -0.0069(7)
C34 0.0286(8) 0.0334(9) 0.0222(7) -0.0018(6) 0.0091(6) 0.0041(7)
C35 0.0366(9) 0.0219(8) 0.0252(7) -0.0038(6) 0.0005(6) -0.0036(7)
C36 0.0197(7) 0.0324(9) 0.0304(8) 0.0041(7) 0.0053(6) -0.0024(6)

loop_
_atom_type_symbol
_atom_type_description
_atom_type_scat_dispersion_real
_atom_type_scat_dispersion_imag
_atom_type_scat_source
C C 0.0033 0.0016 'International Tables Vol C Tables 4.2.6.8 and 6.1.1.4'
H H 0.0000 0.0000 'International Tables Vol C Tables 4.2.6.8 and 6.1.1.4'
N N 0.0061 0.0033 'International Tables Vol C Tables 4.2.6.8 and 6.1.1.4'
Cl Cl 0.1484 0.1585 'International Tables Vol C Tables 4.2.6.8 and 6.1.1.4'
Zr Zr -2.9673 0.5597 'International Tables Vol C Tables 4.2.6.8 and 6.1.1.4'

loop_
_geom_angle_atom_site_label_1
_geom_angle_atom_site_label_2
_geom_angle_atom_site_label_3
_geom_angle
N1 Zr1 C7 114.91(5)
N1 Zr1 Cl1 93.27(3)
C7 Zr1 Cl1 128.60(3)
N1 Zr1 C8 130.37(5)
C7 Zr1 C8 33.04(5)
Cl1 Zr1 C8 95.92(3)
N1 Zr1 C3 103.49(5)
C7 Zr1 C3 83.17(5)
Cl1 Zr1 C3 132.91(3)
C8 Zr1 C3 105.09(5)
N1 Zr1 C2 135.64(5)
C7 Zr1 C2 77.34(5)
Cl1 Zr1 C2 112.23(3)
C8 Zr1 C2 84.08(5)
C3 Zr1 C2 32.98(5)
N1 Zr1 C6 82.69(5)
C7 Zr1 C6 32.83(5)
Cl1 Zr1 C6 129.28(4)
C8 Zr1 C6 54.47(5)
C3 Zr1 C6 96.68(5)
C2 Zr1 C6 104.93(5)
N1 Zr1 C1 131.86(5)
C7 Zr1 C1 104.55(5)
Cl1 Zr1 C1 82.10(3)
C8 Zr1 C1 97.73(5)
C3 Zr1 C1 53.97(4)
C2 Zr1 C1 32.00(5)
C6 Zr1 C1 135.61(5)
N1 Zr1 C4 84.82(5)
C7 Zr1 C4 115.10(5)
Cl1 Zr1 C4 109.21(3)
C8 Zr1 C4 135.90(5)
C3 Zr1 C4 32.38(4)
C2 Zr1 C4 53.26(5)
C6 Zr1 C4 120.59(4)
C1 Zr1 C4 52.96(4)
N1 Zr1 C9 103.67(5)
C7 Zr1 C9 53.47(4)
Cl1 Zr1 C9 79.44(3)
C8 Zr1 C9 32.26(5)
C3 Zr1 C9 135.52(4)
C2 Zr1 C9 115.94(5)
C6 Zr1 C9 53.23(4)
C1 Zr1 C9 122.11(5)
C4 Zr1 C9 167.78(4)
N1 Zr1 C5 99.85(5)
C7 Zr1 C5 130.10(5)
Cl1 Zr1 C5 80.63(3)
C8 Zr1 C5 129.76(5)
C3 Zr1 C5 53.49(4)
C2 Zr1 C5 52.97(5)
C6 Zr1 C5 149.99(4)
C1 Zr1 C5 32.03(5)
C4 Zr1 C5 31.65(4)
C9 Zr1 C5 149.84(4)
N1 Zr1 C10 77.00(5)
C7 Zr1 C10 53.35(5)
Cl1 Zr1 C10 97.75(3)
C8 Zr1 C10 53.46(5)
C3 Zr1 C10 128.66(4)
C2 Zr1 C10 130.55(5)
C6 Zr1 C10 31.98(5)
C1 Zr1 C10 151.14(5)
C4 Zr1 C10 148.24(4)
C9 Zr1 C10 31.70(5)
C5 Zr1 C10 176.41(4)
N2 Zr2 C17 123.41(5)
N2 Zr2 C18 136.36(5)
C17 Zr2 C18 33.15(5)
N2 Zr2 Cl2 96.94(3)
C17 Zr2 Cl2 123.30(4)
C18 Zr2 Cl2 90.17(3)
N2 Zr2 C11 102.38(5)
C17 Zr2 C11 80.21(5)
C18 Zr2 C11 104.36(5)
Cl2 Zr2 C11 131.89(3)
N2 Zr2 C12 131.63(5)
C17 Zr2 C12 76.79(5)
C18 Zr2 C12 86.09(5)
Cl2 Zr2 C12 106.43(3)
C11 Zr2 C12 32.55(4)
N2 Zr2 C16 91.09(5)
C17 Zr2 C16 32.77(4)
C18 Zr2 C16 54.47(4)
Cl2 Zr2 C16 131.69(3)
C11 Zr2 C16 91.79(4)
C12 Zr2 C16 102.93(5)
N2 Zr2 C14 89.73(5)
C17 Zr2 C14 128.99(5)
C18 Zr2 C14 133.90(5)
Cl2 Zr2 C14 83.45(3)
C11 Zr2 C14 53.40(4)
C12 Zr2 C14 52.98(5)
C16 Zr2 C14 144.37(5)
N2 Zr2 C13 121.67(5)
C17 Zr2 C13 105.17(5)
C18 Zr2 C13 101.96(5)
Cl2 Zr2 C13 78.89(3)
C11 Zr2 C13 53.44(4)
C12 Zr2 C13 31.86(5)
C16 Zr2 C13 134.43(5)
C14 Zr2 C13 32.00(5)
N2 Zr2 C15 78.82(5)
C17 Zr2 C15 111.47(5)
C18 Zr2 C15 136.03(5)
Cl2 Zr2 C15 114.38(3)
C11 Zr2 C15 32.20(4)
C12 Zr2 C15 53.08(4)
C16 Zr2 C15 113.91(5)
C14 Zr2 C15 31.92(5)
C13 Zr2 C15 52.89(4)
N2 Zr2 C19 107.17(5)
C17 Zr2 C19 53.63(5)
C18 Zr2 C19 32.39(5)
Cl2 Zr2 C19 79.06(3)
C11 Zr2 C19 133.52(5)
C12 Zr2 C19 118.37(5)
C16 Zr2 C19 53.21(4)
C14 Zr2 C19 156.91(5)
C13 Zr2 C19 128.15(5)
C15 Zr2 C19 164.98(5)
N2 Zr2 C20 83.16(4)
C17 Zr2 C20 53.12(5)
C18 Zr2 C20 53.31(4)
Cl2 Zr2 C20 102.10(3)
C11 Zr2 C20 123.53(4)
C12 Zr2 C20 129.90(4)
C16 Zr2 C20 31.78(5)
C14 Zr2 C20 171.44(5)
C13 Zr2 C20 155.05(5)
C15 Zr2 C20 140.80(4)
C19 Zr2 C20 31.59(4)
H1N N1 N2 108.0(11)
H1N N1 Zr1 125.2(11)
N2 N1 Zr1 126.53(9)
H2N N2 N1 102.9(13)
H2N N2 Zr2 108.3(13)
N1 N2 Zr2 147.17(9)
C2 C1 C5 107.45(12)
C2 C1 C21 126.71(15)
C5 C1 C21 125.53(14)
C2 C1 Zr1 72.08(8)
C5 C1 Zr1 74.72(8)
C21 C1 Zr1 123.74(11)
C1 C2 C3 108.82(13)
C1 C2 Zr1 75.92(8)
C3 C2 Zr1 72.65(8)
C4 C3 C2 107.12(12)
C4 C3 C24 125.44(13)
C2 C3 C24 126.71(13)
C4 C3 Zr1 77.01(8)
C2 C3 Zr1 74.37(8)
C24 C3 Zr1 122.15(11)
C5 C4 C3 108.20(12)
C5 C4 C23 126.00(12)
C3 C4 C23 125.49(12)
C5 C4 Zr1 74.49(8)
C3 C4 Zr1 70.61(8)
C23 C4 Zr1 125.67(10)
C4 C5 C1 108.30(12)
C4 C5 C22 125.55(14)
C1 C5 C22 125.80(13)
C4 C5 Zr1 73.86(8)
C1 C5 Zr1 73.25(8)
C22 C5 Zr1 124.18(11)
C10 C6 C7 107.03(12)
C10 C6 C28 126.35(16)
C7 C6 C28 126.18(14)
C10 C6 Zr1 76.38(8)
C7 C6 Zr1 70.85(8)
C28 C6 Zr1 124.09(11)
C8 C7 C6 109.11(13)
C8 C7 Zr1 74.54(8)
C6 C7 Zr1 76.32(8)
C9 C8 C7 107.18(13)
C9 C8 C25 126.04(14)
C7 C8 C25 126.69(14)
C9 C8 Zr1 77.11(8)
C7 C8 Zr1 72.43(8)
C25 C8 Zr1 118.85(10)
C8 C9 C10 108.51(12)
C8 C9 C26 125.96(14)
C10 C9 C26 125.23(14)
C8 C9 Zr1 70.63(8)
C10 C9 Zr1 74.98(8)
C26 C9 Zr1 125.27(10)
C6 C10 C9 108.16(13)
C6 C10 C27 127.11(14)
C9 C10 C27 124.53(14)
C6 C10 Zr1 71.64(8)
C9 C10 Zr1 73.33(8)
C27 C10 Zr1 124.85(10)
C15 C11 C12 107.35(12)
C15 C11 C29 124.52(14)
C12 C11 C29 127.15(14)
C15 C11 Zr2 75.94(8)
C12 C11 Zr2 73.88(8)
C29 C11 Zr2 124.85(10)
C13 C12 C11 108.90(13)
C13 C12 Zr2 75.71(8)
C11 C12 Zr2 73.57(7)
C12 C13 C14 107.62(12)
C12 C13 C32 125.39(15)
C14 C13 C32 126.64(15)
C12 C13 Zr2 72.43(7)
C14 C13 Zr2 73.82(7)
C32 C13 Zr2 124.63(10)
C13 C14 C15 108.19(12)
C13 C14 C31 125.37(15)
C15 C14 C31 126.27(15)
C13 C14 Zr2 74.18(7)
C15 C14 Zr2 74.48(7)
C31 C14 Zr2 121.12(10)
C11 C15 C14 107.86(12)
C11 C15 C30 124.79(14)
C14 C15 C30 127.11(14)
C11 C15 Zr2 71.86(7)
C14 C15 Zr2 73.60(7)
C30 C15 Zr2 124.57(10)
C17 C16 C20 107.29(12)
C17 C16 C33 126.19(14)
C20 C16 C33 125.80(13)
C17 C16 Zr2 70.56(7)
C20 C16 Zr2 77.35(8)
C33 C16 Zr2 125.20(10)
C18 C17 C16 109.08(13)
C18 C17 Zr2 74.38(8)
C16 C17 Zr2 76.68(8)
C17 C18 C19 107.30(12)
C17 C18 C36 126.54(14)
C19 C18 C36 126.10(14)
C17 C18 Zr2 72.47(8)
C19 C18 Zr2 77.60(8)
C36 C18 Zr2 118.03(10)
C20 C19 C18 108.13(13)
C20 C19 C35 126.11(14)
C18 C19 C35 125.43(14)
C20 C19 Zr2 75.75(7)
C18 C19 Zr2 70.01(7)
C35 C19 Zr2 125.21(10)
C16 C20 C19 108.18(12)
C16 C20 C34 124.88(13)
C19 C20 C34 126.09(14)
C16 C20 Zr2 70.87(7)
C19 C20 Zr2 72.67(7)
C34 C20 Zr2 130.45(10)

loop_
_geom_bond_atom_site_label_1
_geom_bond_atom_site_label_2
_geom_bond_distance
Zr1 N1 2.0721(12)
Zr1 C7 2.4720(13)
Zr1 Cl1 2.4731(3)
Zr1 C8 2.4992(14)
Zr1 C3 2.5007(13)
Zr1 C2 2.5231(14)
Zr1 C6 2.5425(13)
Zr1 C1 2.5721(15)
Zr1 C4 2.5831(13)
Zr1 C9 2.5823(14)
Zr1 C5 2.5911(14)
Zr1 C10 2.6036(14)
Zr2 N2 2.0645(12)
Zr2 C17 2.4644(13)
Zr2 C18 2.4890(13)
Zr2 Cl2 2.4906(4)
Zr2 C11 2.5298(13)
Zr2 C12 2.5339(13)
Zr2 C16 2.5431(13)
Zr2 C14 2.5710(13)
Zr2 C13 2.5757(13)
Zr2 C15 2.5824(13)
Zr2 C19 2.5867(13)
Zr2 C20 2.6264(13)
N1 H1N 0.902(19)
N1 N2 1.4173(15)
N2 H2N 0.86(2)
C1 C2 1.405(2)
C1 C5 1.425(2)
C1 C21 1.496(2)
C2 C3 1.426(2)
C3 C4 1.4197(19)
C3 C24 1.4937(19)
C4 C5 1.4109(18)
C4 C23 1.493(2)
C5 C22 1.503(2)
C6 C10 1.419(2)
C6 C7 1.419(2)
C6 C28 1.502(2)
C7 C8 1.414(2)
C8 C9 1.414(2)
C8 C25 1.504(2)
C9 C10 1.416(2)
C9 C26 1.498(2)
C10 C27 1.499(2)
C11 C15 1.419(2)
C11 C12 1.4192(19)
C11 C29 1.502(2)
C12 C13 1.403(2)
C13 C14 1.419(2)
C13 C32 1.502(2)
C14 C15 1.417(2)
C14 C31 1.502(2)
C15 C30 1.496(2)
C16 C17 1.4145(19)
C16 C20 1.418(2)
C16 C33 1.504(2)
C17 C18 1.413(2)
C18 C19 1.419(2)
C18 C36 1.503(2)
C19 C20 1.419(2)
C19 C35 1.496(2)
C20 C34 1.499(2)
